data_2013097
loop_
_publ_author_name
'Baldwin, Steven M.'
'Kastner, M. E.'

_publ_section_title
;Hexaamminecobalt(III)
 aquabis(nitrilotriacetato-\k^4^<i>N</i>,<i>O</i>,<i>O</i>',<i>O</i>'')gadolinate(III)
 octahydrate
;
_journal_issue 12
_journal_name_full 'Acta Crystallographica Section C'
_journal_page_first m611
_journal_page_last m612
_journal_paper_doi 10.1107/S0108270102019601
_journal_volume 58
_journal_year 2002
_chemical_formula_iupac '[Co (N H3)6] [Gd (C6 H6 N O6)2 (H2 O)] , 8H2 O'
_chemical_formula_moiety 'Co H18 N6 3+ , C12 H14 Gd N2 O13 3- , 8H2 O'
_chemical_formula_sum 'C12 H48 Co Gd N8 O21'
_chemical_formula_weight 856.76
_chemical_name_systematic
;Hexaamminecobalt(III)
 aquabis(nitrilotriacetato-\k^4^N,O,O',O'')gadolinate(III)
octahydrate
;
_space_group_IT_number 14
_symmetry_cell_setting monoclinic
_symmetry_space_group_name_Hall '-P 2yn'
_symmetry_space_group_name_H-M 'P 1 21/n 1'
_atom_sites_solution_hydrogens geom
_atom_sites_solution_primary direct
_atom_sites_solution_secondary difmap
_cell_angle_alpha 90
_cell_angle_beta 113.55(3)
_cell_angle_gamma 90
_cell_formula_units_Z 4
_cell_length_a 11.760(2)
_cell_length_b 20.625(4)
_cell_length_c 14.109(3)
_cell_measurement_reflns_used 28
_cell_measurement_temperature 293(2)
_cell_measurement_theta_max 27.5
_cell_measurement_theta_min 1.5
_cell_volume 3137.1(13)
_computing_cell_refinement 'Please provide missing information'
_computing_data_collection 'Please provide missing information'
_computing_data_reduction 'Please provide missing information'
_computing_molecular_graphics 'Please provide missing information'
_computing_publication_material 'Please provide missing information'
_computing_structure_refinement 'SHELXL97 (Sheldrick, 1997)'
_computing_structure_solution 'SHELXS97 (Sheldrick, 1997)'
_diffrn_ambient_temperature 293(2)
_diffrn_measured_fraction_theta_full 0.982
_diffrn_measured_fraction_theta_max 0.982
_diffrn_measurement_device_type 'Bruker R3'
_diffrn_measurement_method \q/2\q
_diffrn_radiation_monochromator graphite
_diffrn_radiation_source 'fine-focus sealed tube'
_diffrn_radiation_type MoK\a
_diffrn_radiation_wavelength 0.71073
_diffrn_reflns_av_R_equivalents 0.056
_diffrn_reflns_av_sigmaI/netI 0.031
_diffrn_reflns_limit_h_max 15
_diffrn_reflns_limit_h_min 0
_diffrn_reflns_limit_k_max 26
_diffrn_reflns_limit_k_min 0
_diffrn_reflns_limit_l_max 16
_diffrn_reflns_limit_l_min -18
_diffrn_reflns_number 7452
_diffrn_reflns_theta_full 27.56
_diffrn_reflns_theta_max 27.56
_diffrn_reflns_theta_min 1.86
_diffrn_standards_decay_% 16
_diffrn_standards_interval_count 50
_diffrn_standards_number 3
_exptl_absorpt_coefficient_mu 2.718
_exptl_absorpt_correction_T_max 0.581
_exptl_absorpt_correction_T_min 0.361
_exptl_absorpt_correction_type '\y scan'
_exptl_absorpt_process_details '(SHELXTL-Plus; Sheldrick, 1990)'
_exptl_crystal_colour 'light orange'
_exptl_crystal_density_diffrn 1.814
_exptl_crystal_density_meas 1.77(3)
_exptl_crystal_density_method 'flotation in what'
_exptl_crystal_description plate
_exptl_crystal_F_000 1740
_exptl_crystal_size_max 0.40
_exptl_crystal_size_mid 0.29
_exptl_crystal_size_min 0.20
_refine_diff_density_max 3.76
_refine_diff_density_min -4.27
_refine_ls_extinction_method none
_refine_ls_goodness_of_fit_ref 1.116
_refine_ls_hydrogen_treatment constr
_refine_ls_matrix_type full
_refine_ls_number_parameters 394
_refine_ls_number_reflns 7126
_refine_ls_number_restraints 0
_refine_ls_restrained_S_all 1.116
_refine_ls_R_factor_all 0.073
_refine_ls_R_factor_gt 0.058
_refine_ls_shift/su_max 0.028
_refine_ls_shift/su_mean 0.001
_refine_ls_structure_factor_coef Fsqd
_refine_ls_weighting_details 'calc w = 1/[\s^2^(Fo^2^)+(0.0968P)^2^+15.8892P] where P=(Fo^2^+2Fc^2^)/3'
_refine_ls_weighting_scheme calc
_refine_ls_wR_factor_gt 0.161
_refine_ls_wR_factor_ref 0.172
_reflns_number_gt 5526
_reflns_number_total 7126
_reflns_threshold_expression I>2\s(I)
_cod_data_source_file ta1390.cif
_cod_data_source_block I
_cod_original_sg_symbol_H-M 'P 21/n'
_cod_database_code 2013097
_cod_database_fobs_code 2013097

loop_
_symmetry_equiv_pos_as_xyz
'x, y, z'
'-x+1/2, y+1/2, -z+1/2'
'-x, -y, -z'
'x-1/2, -y-1/2, z-1/2'

loop_
_atom_site_label
_atom_site_fract_x
_atom_site_fract_y
_atom_site_fract_z
_atom_site_U_iso_or_equiv
_atom_site_adp_type
_atom_site_calc_flag
_atom_site_refinement_flags
_atom_site_occupancy
_atom_site_disorder_assembly
_atom_site_disorder_group
_atom_site_type_symbol
_atom_site_attached_hydrogens
Gd 0.26700(3) 0.172832(15) 0.73769(2) 0.02221(12) Uani d . 1 . . Gd 0
Co 0.51856(8) 0.24710(5) 0.48801(7) 0.0265(2) Uani d . 1 . . Co 0
N1 0.6486(6) 0.2045(3) 0.4542(5) 0.0384(14) Uani d . 1 . . N 0
H1C 0.6137 0.1847 0.3932 0.058 Uiso calc R 1 . . H 0
H1D 0.6886 0.1755 0.5028 0.058 Uiso calc R 1 . . H 0
H1E 0.7021 0.2342 0.4513 0.058 Uiso calc R 1 . . H 0
N2 0.6452(6) 0.2717(4) 0.6241(4) 0.0401(16) Uani d . 1 . . N 0
H2A 0.6284 0.3110 0.6410 0.060 Uiso calc R 1 . . H 0
H2B 0.7196 0.2719 0.6214 0.060 Uiso calc R 1 . . H 0
H2C 0.6449 0.2432 0.6714 0.060 Uiso calc R 1 . . H 0
N3 0.4859(7) 0.1645(3) 0.5434(5) 0.0390(15) Uani d . 1 . . N 0
H3C 0.4179 0.1463 0.4970 0.059 Uiso calc R 1 . . H 0
H3D 0.4750 0.1722 0.6013 0.059 Uiso calc R 1 . . H 0
H3E 0.5502 0.1380 0.5570 0.059 Uiso calc R 1 . . H 0
N4 0.3911(6) 0.2231(3) 0.3526(4) 0.0334(13) Uani d . 1 . . N 0
H4A 0.3174 0.2217 0.3564 0.050 Uiso calc R 1 . . H 0
H4B 0.4088 0.1844 0.3343 0.050 Uiso calc R 1 . . H 0
H4C 0.3894 0.2525 0.3058 0.050 Uiso calc R 1 . . H 0
N5 0.5498(6) 0.3292(3) 0.4297(5) 0.0356(14) Uani d . 1 . . N 0
H5C 0.5802 0.3204 0.3826 0.053 Uiso calc R 1 . . H 0
H5D 0.6042 0.3530 0.4800 0.053 Uiso calc R 1 . . H 0
H5E 0.4790 0.3510 0.4002 0.053 Uiso calc R 1 . . H 0
N6 0.3896(6) 0.2915(3) 0.5209(5) 0.0362(14) Uani d . 1 . . N 0
H6A 0.3526 0.3216 0.4733 0.054 Uiso calc R 1 . . H 0
H6B 0.4246 0.3103 0.5827 0.054 Uiso calc R 1 . . H 0
H6C 0.3336 0.2627 0.5216 0.054 Uiso calc R 1 . . H 0
N7 0.4558(5) 0.1095(3) 0.8829(4) 0.0259(11) Uani d . 1 . . N 0
N8 0.0772(6) 0.1115(3) 0.5918(4) 0.0302(12) Uani d . 1 . . N 0
O1 0.1713(6) 0.1759(3) 0.3970(5) 0.0516(17) Uani d . 1 . . O 0
O2 0.2236(5) 0.2017(3) 0.5610(4) 0.0338(11) Uani d . 1 . . O 0
O3 -0.1298(5) 0.1857(3) 0.6843(5) 0.0469(15) Uani d . 1 . . O 0
O4 0.0735(5) 0.2057(3) 0.7313(4) 0.0428(14) Uani d . 1 . . O 0
O5 0.0664(8) -0.0032(3) 0.7815(5) 0.070(2) Uani d . 1 . . O 0
O6 0.1849(5) 0.0833(3) 0.7989(4) 0.0371(12) Uani d . 1 . . O 0
O7 0.4432(7) -0.0114(3) 0.6916(5) 0.0570(18) Uani d . 1 . . O 0
O8 0.3477(5) 0.0837(3) 0.6740(4) 0.0372(12) Uani d . 1 . . O 0
O9 0.6636(6) 0.1816(3) 0.7913(5) 0.0461(15) Uani d . 1 . . O 0
O10 0.4655(5) 0.2065(3) 0.7448(4) 0.0359(12) Uani d . 1 . . O 0
O11 0.3597(7) 0.1730(4) 1.0774(5) 0.059(2) Uani d . 1 . . O 0
O12 0.3127(5) 0.2016(3) 0.9149(4) 0.0348(11) Uani d . 1 . . O 0
O13 0.2686(6) 0.2916(3) 0.7369(5) 0.0503(16) Uani d . 1 . . O 2
O14 0.4657(6) 0.3627(3) 0.7253(5) 0.0507(15) Uani d . 1 . . O 2
O15 0.5680(7) 0.1379(3) 0.2483(5) 0.0534(16) Uani d . 1 . . O 2
O16 0.3346(9) 0.4164(5) 0.3537(9) 0.100(3) Uani d . 1 . . O 2
O17 0.3633(14) 0.0723(7) 0.3431(16) 0.177(8) Uani d . 1 . . O 2
O18 0.8064(17) 0.0099(9) 0.0034(10) 0.185(7) Uani d . 1 . . O 2
O19 0.814(2) 0.0031(13) 0.704(2) 0.280(12) Uani d . 1 . . O 2
O20 0.167(2) 0.0810(8) 0.1280(16) 0.213(9) Uani d . 1 . . O 2
O21 0.3233(14) 0.9454(6) 0.4873(9) 0.134(5) Uani d . 1 . . O 2
C1 0.1000(7) 0.1073(4) 0.4970(5) 0.0324(15) Uani d . 1 . . C 0
H1A 0.0215 0.1030 0.4380 0.039 Uiso calc R 1 . . H 0
H1B 0.1489 0.0689 0.5000 0.039 Uiso calc R 1 . . H 0
C2 0.1684(7) 0.1669(4) 0.4825(5) 0.0321(15) Uani d . 1 . . C 0
C3 -0.0332(7) 0.1521(4) 0.5722(5) 0.0339(15) Uani d . 1 . . C 0
H3A -0.1069 0.1255 0.5413 0.041 Uiso calc R 1 . . H 0
H3B -0.0369 0.1857 0.5230 0.041 Uiso calc R 1 . . H 0
C4 -0.0331(7) 0.1840(3) 0.6710(5) 0.0286(14) Uani d . 1 . . C 0
C5 0.0605(8) 0.0477(4) 0.6287(6) 0.0385(17) Uani d . 1 . . C 0
H5A 0.1035 0.0159 0.6044 0.046 Uiso calc R 1 . . H 0
H5B -0.0271 0.0369 0.5987 0.046 Uiso calc R 1 . . H 0
C6 0.1079(8) 0.0427(4) 0.7460(6) 0.0356(16) Uani d . 1 . . C 0
C7 0.4687(8) 0.0453(4) 0.8448(6) 0.0413(18) Uani d . 1 . . C 0
H7A 0.4265 0.0140 0.8709 0.050 Uiso calc R 1 . . H 0
H7B 0.5559 0.0338 0.8728 0.050 Uiso calc R 1 . . H 0
C8 0.4172(7) 0.0396(4) 0.7274(6) 0.0347(16) Uani d . 1 . . C 0
C9 0.5671(7) 0.1499(4) 0.9033(5) 0.0348(16) Uani d . 1 . . C 0
H9A 0.6407 0.1232 0.9339 0.042 Uiso calc R 1 . . H 0
H9B 0.5712 0.1836 0.9526 0.042 Uiso calc R 1 . . H 0
C10 0.5660(6) 0.1812(4) 0.8054(5) 0.0301(15) Uani d . 1 . . C 0
C11 0.4320(7) 0.1053(4) 0.9774(5) 0.0315(15) Uani d . 1 . . C 0
H11A 0.5103 0.1006 1.0366 0.038 Uiso calc R 1 . . H 0
H11B 0.3824 0.0671 0.9737 0.038 Uiso calc R 1 . . H 0
C12 0.3648(7) 0.1649(4) 0.9923(6) 0.0338(16) Uani d . 1 . . C 0

loop_
_atom_site_aniso_label
_atom_site_aniso_U_11
_atom_site_aniso_U_22
_atom_site_aniso_U_33
_atom_site_aniso_U_12
_atom_site_aniso_U_13
_atom_site_aniso_U_23
Gd 0.02181(18) 0.02431(18) 0.02094(17) -0.00025(12) 0.00898(12) 0.00006(12)
Co 0.0214(4) 0.0391(5) 0.0193(4) -0.0014(4) 0.0086(3) 0.0038(3)
N1 0.037(3) 0.041(4) 0.040(3) -0.002(3) 0.018(3) 0.004(3)
N2 0.032(3) 0.062(4) 0.021(3) -0.005(3) 0.004(2) 0.004(3)
N3 0.043(4) 0.044(4) 0.031(3) -0.002(3) 0.016(3) 0.009(3)
N4 0.030(3) 0.043(3) 0.025(3) -0.004(3) 0.009(2) 0.001(3)
N5 0.036(3) 0.045(4) 0.033(3) -0.002(3) 0.022(3) 0.006(3)
N6 0.026(3) 0.049(4) 0.038(3) -0.003(3) 0.018(3) 0.001(3)
N7 0.029(3) 0.029(3) 0.020(2) 0.001(2) 0.011(2) 0.001(2)
N8 0.032(3) 0.034(3) 0.028(3) -0.005(2) 0.015(2) 0.000(2)
O1 0.052(4) 0.077(5) 0.030(3) -0.020(3) 0.020(3) 0.000(3)
O2 0.033(3) 0.040(3) 0.024(2) -0.009(2) 0.008(2) 0.000(2)
O3 0.031(3) 0.068(4) 0.045(3) -0.006(3) 0.020(3) -0.017(3)
O4 0.033(3) 0.080(4) 0.020(2) -0.021(3) 0.016(2) -0.019(3)
O5 0.096(6) 0.054(4) 0.047(4) -0.047(4) 0.016(4) 0.004(3)
O6 0.042(3) 0.035(3) 0.033(3) -0.012(2) 0.015(2) 0.006(2)
O7 0.087(5) 0.033(3) 0.051(4) 0.020(3) 0.027(4) -0.003(3)
O8 0.044(3) 0.034(3) 0.031(3) 0.011(2) 0.013(2) -0.002(2)
O9 0.037(3) 0.061(4) 0.049(3) 0.007(3) 0.027(3) 0.017(3)
O10 0.027(3) 0.048(3) 0.035(3) -0.008(2) 0.015(2) 0.012(2)
O11 0.055(4) 0.097(6) 0.030(3) 0.027(4) 0.021(3) 0.003(3)
O12 0.033(3) 0.042(3) 0.027(2) 0.010(2) 0.010(2) -0.004(2)
O13 0.051(4) 0.022(3) 0.081(5) -0.003(2) 0.030(3) -0.003(3)
O14 0.059(4) 0.044(3) 0.041(3) 0.002(3) 0.010(3) -0.002(3)
O15 0.061(4) 0.042(3) 0.046(3) -0.003(3) 0.009(3) 0.005(3)
O16 0.089(7) 0.088(7) 0.117(8) 0.010(5) 0.036(6) -0.018(6)
O17 0.134(11) 0.120(11) 0.31(2) 0.001(9) 0.122(14) -0.065(12)
O18 0.218(17) 0.240(18) 0.074(7) 0.018(15) 0.034(9) 0.057(10)
O19 0.23(2) 0.26(3) 0.31(3) -0.01(2) 0.06(2) 0.08(2)
O20 0.34(3) 0.110(12) 0.205(19) 0.059(14) 0.120(19) 0.023(11)
O21 0.167(12) 0.124(10) 0.083(7) -0.007(9) 0.021(8) -0.017(7)
C1 0.036(4) 0.036(4) 0.026(3) -0.009(3) 0.013(3) -0.006(3)
C2 0.025(3) 0.043(4) 0.025(3) -0.004(3) 0.007(3) 0.003(3)
C3 0.026(3) 0.044(4) 0.027(3) 0.002(3) 0.006(3) 0.000(3)
C4 0.029(3) 0.033(4) 0.024(3) 0.005(3) 0.011(3) 0.003(3)
C5 0.049(5) 0.031(4) 0.034(4) -0.011(3) 0.014(3) -0.002(3)
C6 0.043(4) 0.029(4) 0.034(4) -0.002(3) 0.015(3) 0.003(3)
C7 0.051(5) 0.035(4) 0.036(4) 0.013(3) 0.015(4) 0.004(3)
C8 0.039(4) 0.029(3) 0.037(4) 0.001(3) 0.016(3) 0.003(3)
C9 0.027(3) 0.048(4) 0.025(3) -0.004(3) 0.007(3) 0.007(3)
C10 0.020(3) 0.043(4) 0.030(3) -0.001(3) 0.013(3) 0.005(3)
C11 0.032(3) 0.035(4) 0.028(3) 0.008(3) 0.012(3) 0.008(3)
C12 0.029(3) 0.048(4) 0.024(3) 0.003(3) 0.010(3) 0.000(3)

loop_
_atom_type_symbol
_atom_type_description
_atom_type_scat_dispersion_real
_atom_type_scat_dispersion_imag
_atom_type_scat_source
O O 0.0106 0.0060 'International Tables Vol C Tables 4.2.6.8 and 6.1.1.4'
Gd Gd -0.1653 3.9035 'International Tables Vol C Tables 4.2.6.8 and 6.1.1.4'
Co Co 0.3494 0.9721 'International Tables Vol C Tables 4.2.6.8 and 6.1.1.4'
N N 0.0061 0.0033 'International Tables Vol C Tables 4.2.6.8 and 6.1.1.4'
H H 0.0000 0.0000 'International Tables Vol C Tables 4.2.6.8 and 6.1.1.4'
C C 0.0033 0.0016 'International Tables Vol C Tables 4.2.6.8 and 6.1.1.4'

loop_
_geom_angle_atom_site_label_1
_geom_angle_atom_site_label_2
_geom_angle_atom_site_label_3
_geom_angle
_geom_angle_publ_flag
O4 Gd O10 146.3(2) y
O4 Gd O6 73.3(2) y
O10 Gd O6 137.14(19) y
O4 Gd O8 136.9(2) y
O10 Gd O8 73.4(2) y
O6 Gd O8 79.8(2) y
O4 Gd O2 95.01(18) y
O10 Gd O2 76.83(18) y
O6 Gd O2 127.81(18) y
O8 Gd O2 75.77(18) y
O4 Gd O12 77.25(17) y
O10 Gd O12 94.34(19) y
O6 Gd O12 76.74(19) y
O8 Gd O12 128.19(17) y
O2 Gd O12 151.47(19) y
O4 Gd O13 73.7(2) y
O10 Gd O13 72.6(2) y
O6 Gd O13 140.9(2) y
O8 Gd O13 139.3(2) y
O2 Gd O13 75.4(2) y
O12 Gd O13 76.1(2) y
O4 Gd N8 66.90(18) y
O10 Gd N8 131.94(18) y
O6 Gd N8 65.22(18) y
O8 Gd N8 71.54(19) y
O2 Gd N8 63.51(17) y
O12 Gd N8 133.31(19) y
O13 Gd N8 118.4(2) y
O4 Gd N7 131.73(18) y
O10 Gd N7 67.33(17) y
O6 Gd N7 71.33(18) y
O8 Gd N7 65.37(17) y
O2 Gd N7 132.74(18) y
O12 Gd N7 63.53(17) y
O13 Gd N7 118.97(19) y
N8 Gd N7 122.66(19) y
N4 Co N2 179.4(3) ?
N4 Co N3 88.5(3) ?
N2 Co N3 91.5(3) ?
N4 Co N5 90.4(3) ?
N2 Co N5 89.5(3) ?
N3 Co N5 178.9(3) ?
N4 Co N6 89.2(3) ?
N2 Co N6 90.2(3) ?
N3 Co N6 91.0(3) ?
N5 Co N6 89.3(3) ?
N4 Co N1 90.9(3) ?
N2 Co N1 89.6(3) ?
N3 Co N1 90.2(3) ?
N5 Co N1 89.4(3) ?
N6 Co N1 178.8(3) ?
Co N1 H1C 109.5 ?
Co N1 H1D 109.5 ?
H1C N1 H1D 109.5 ?
Co N1 H1E 109.5 ?
H1C N1 H1E 109.5 ?
H1D N1 H1E 109.5 ?
Co N2 H2A 109.5 ?
Co N2 H2B 109.5 ?
H2A N2 H2B 109.5 ?
Co N2 H2C 109.5 ?
H2A N2 H2C 109.5 ?
H2B N2 H2C 109.5 ?
Co N3 H3C 109.5 ?
Co N3 H3D 109.5 ?
H3C N3 H3D 109.5 ?
Co N3 H3E 109.5 ?
H3C N3 H3E 109.5 ?
H3D N3 H3E 109.5 ?
Co N4 H4A 109.5 ?
Co N4 H4B 109.5 ?
H4A N4 H4B 109.5 ?
Co N4 H4C 109.5 ?
H4A N4 H4C 109.5 ?
H4B N4 H4C 109.5 ?
Co N5 H5C 109.5 ?
Co N5 H5D 109.5 ?
H5C N5 H5D 109.5 ?
Co N5 H5E 109.5 ?
H5C N5 H5E 109.5 ?
H5D N5 H5E 109.5 ?
Co N6 H6A 109.5 ?
Co N6 H6B 109.5 ?
H6A N6 H6B 109.5 ?
Co N6 H6C 109.5 ?
H6A N6 H6C 109.5 ?
H6B N6 H6C 109.5 ?
C7 N7 C11 111.4(6) ?
C7 N7 C9 111.7(6) ?
C11 N7 C9 109.3(5) ?
C7 N7 Gd 109.7(4) ?
C11 N7 Gd 108.8(4) ?
C9 N7 Gd 105.8(4) ?
C5 N8 C1 111.8(6) ?
C5 N8 C3 110.2(6) ?
C1 N8 C3 109.3(6) ?
C5 N8 Gd 110.0(4) ?
C1 N8 Gd 109.2(4) ?
C3 N8 Gd 106.1(4) ?
C2 O2 Gd 126.2(5) ?
C4 O4 Gd 127.0(5) ?
C6 O6 Gd 127.2(5) ?
C8 O8 Gd 126.1(5) ?
C10 O10 Gd 122.7(4) ?
C12 O12 Gd 125.3(5) ?
N8 C1 C2 111.9(6) ?
N8 C1 H1A 109.2 ?
C2 C1 H1A 109.2 ?
N8 C1 H1B 109.2 ?
C2 C1 H1B 109.2 ?
H1A C1 H1B 107.9 ?
O1 C2 O2 124.6(7) ?
O1 C2 C1 118.4(7) ?
O2 C2 C1 117.0(6) ?
N8 C3 C4 113.0(6) ?
N8 C3 H3A 109.0 ?
C4 C3 H3A 109.0 ?
N8 C3 H3B 109.0 ?
C4 C3 H3B 109.0 ?
H3A C3 H3B 107.8 ?
O3 C4 O4 127.6(7) ?
O3 C4 C3 119.0(7) ?
O4 C4 C3 113.4(6) ?
N8 C5 C6 113.9(6) ?
N8 C5 H5A 108.8 ?
C6 C5 H5A 108.8 ?
N8 C5 H5B 108.8 ?
C6 C5 H5B 108.8 ?
H5A C5 H5B 107.7 ?
O6 C6 O5 125.1(7) ?
O6 C6 C5 118.0(7) ?
O5 C6 C5 116.8(7) ?
N7 C7 C8 114.5(6) ?
N7 C7 H7A 108.6 ?
C8 C7 H7A 108.6 ?
N7 C7 H7B 108.6 ?
C8 C7 H7B 108.6 ?
H7A C7 H7B 107.6 ?
O8 C8 O7 124.7(7) ?
O8 C8 C7 118.6(7) ?
O7 C8 C7 116.6(7) ?
N7 C9 C10 112.1(6) ?
N7 C9 H9A 109.2 ?
C10 C9 H9A 109.2 ?
N7 C9 H9B 109.2 ?
C10 C9 H9B 109.2 ?
H9A C9 H9B 107.9 ?
O9 C10 O10 124.4(7) ?
O9 C10 C9 118.4(6) ?
O10 C10 C9 117.2(6) ?
N7 C11 C12 112.1(6) ?
N7 C11 H11A 109.2 ?
C12 C11 H11A 109.2 ?
N7 C11 H11B 109.2 ?
C12 C11 H11B 109.2 ?
H11A C11 H11B 107.9 ?
O11 C12 O12 124.1(7) ?
O11 C12 C11 118.3(7) ?
O12 C12 C11 117.5(6) ?

loop_
_geom_bond_atom_site_label_1
_geom_bond_atom_site_label_2
_geom_bond_site_symmetry_2
_geom_bond_distance
_geom_bond_publ_flag
Gd O4 . 2.342(6) y
Gd O10 . 2.399(5) y
Gd O6 . 2.399(5) y
Gd O8 . 2.403(5) y
Gd O2 . 2.411(5) y
Gd O12 . 2.412(5) y
Gd O13 . 2.449(6) y
Gd N8 . 2.674(6) y
Gd N7 . 2.682(6) y
Co N4 . 1.962(6) ?
Co N2 . 1.969(6) ?
Co N3 . 1.975(6) ?
Co N5 . 1.979(6) ?
Co N6 . 1.980(6) ?
Co N1 . 1.981(7) ?
N1 H1C . 0.8900 ?
N1 H1D . 0.8900 ?
N1 H1E . 0.8900 ?
N2 H2A . 0.8900 ?
N2 H2B . 0.8900 ?
N2 H2C . 0.8900 ?
N3 H3C . 0.8900 ?
N3 H3D . 0.8900 ?
N3 H3E . 0.8900 ?
N4 H4A . 0.8900 ?
N4 H4B . 0.8900 ?
N4 H4C . 0.8900 ?
N5 H5C . 0.8900 ?
N5 H5D . 0.8900 ?
N5 H5E . 0.8900 ?
N6 H6A . 0.8900 ?
N6 H6B . 0.8900 ?
N6 H6C . 0.8900 ?
N7 C7 . 1.461(9) ?
N7 C11 . 1.470(9) ?
N7 C9 . 1.480(9) ?
N8 C5 . 1.458(9) ?
N8 C1 . 1.468(9) ?
N8 C3 . 1.474(9) ?
O1 C2 . 1.233(9) ?
O2 C2 . 1.261(9) ?
O3 C4 . 1.224(9) ?
O4 C4 . 1.282(9) ?
O5 C6 . 1.257(10) ?
O6 C6 . 1.240(9) ?
O7 C8 . 1.257(9) ?
O8 C8 . 1.254(9) ?
O9 C10 . 1.241(9) ?
O10 C10 . 1.262(9) ?
O11 C12 . 1.238(9) ?
O12 C12 . 1.268(9) ?
C1 C2 . 1.527(10) ?
C1 H1A . 0.9700 ?
C1 H1B . 0.9700 ?
C3 C4 . 1.541(10) ?
C3 H3A . 0.9700 ?
C3 H3B . 0.9700 ?
C5 C6 . 1.525(10) ?
C5 H5A . 0.9700 ?
C5 H5B . 0.9700 ?
C7 C8 . 1.524(11) ?
C7 H7A . 0.9700 ?
C7 H7B . 0.9700 ?
C9 C10 . 1.520(10) ?
C9 H9A . 0.9700 ?
C9 H9B . 0.9700 ?
C11 C12 . 1.520(10) ?
C11 H11A . 0.9700 ?
C11 H11B . 0.9700 ?
